data_1506951
loop_
_publ_author_name
'Bravo, Fernando'
'McDonald, Frank E.'
'Neiwert, Wade A.'
'Hardcastle, Kenneth I.'

_publ_section_title
;
 Alkene substituents for selective activation of endo-regioselective
 polyepoxide oxacyclizations.
;
_journal_issue 24
_journal_name_full 'Organic letters'
_journal_page_first 4487
_journal_page_last 4489
_journal_paper_doi 10.1021/ol048212e
_journal_volume 6
_journal_year 2004
_chemical_formula_moiety 'C12 H18 O5'
_chemical_formula_sum 'C12 H18 O5'
_chemical_formula_weight 242.26
_chemical_name_systematic
; 
 ? 
;
_space_group_IT_number 4
_symmetry_cell_setting monoclinic
_symmetry_space_group_name_Hall 'P 2yb'
_symmetry_space_group_name_H-M 'P 1 21 1'
_atom_sites_solution_hydrogens geom
_atom_sites_solution_primary direct
_atom_sites_solution_secondary difmap
_audit_creation_method SHELXL-97
_cell_angle_alpha 90.00
_cell_angle_beta 92.173(2)
_cell_angle_gamma 90.00
_cell_formula_units_Z 2
_cell_length_a 8.6269(3)
_cell_length_b 6.7220(2)
_cell_length_c 10.4529(3)
_cell_measurement_reflns_used 2690
_cell_measurement_temperature 100(2)
_cell_measurement_theta_max 66.784
_cell_measurement_theta_min 4.233
_cell_volume 605.73(3)
_computing_cell_refinement 'Bruker SMART'
_computing_data_collection 'Bruker SMART'
_computing_data_reduction 'Bruker SAINT'
_computing_molecular_graphics 'Bruker SHELXTL'
_computing_publication_material 'Bruker SHELXTL'
_computing_structure_refinement 'SHELXL-97 (Sheldrick, 1997)'
_computing_structure_solution 'SHELXS-97 (Sheldrick, 1990)'
_diffrn_ambient_temperature 100(2)
_diffrn_measured_fraction_theta_full 0.898
_diffrn_measured_fraction_theta_max 0.898
_diffrn_measurement_device_type 'CCD area detector'
_diffrn_measurement_method 'phi and omega scans'
_diffrn_radiation_monochromator graphite
_diffrn_radiation_source 'fine-focus sealed tube'
_diffrn_radiation_type CuK\a
_diffrn_radiation_wavelength 1.54178
_diffrn_reflns_av_R_equivalents 0.0173
_diffrn_reflns_av_sigmaI/netI 0.0270
_diffrn_reflns_limit_h_max 9
_diffrn_reflns_limit_h_min -8
_diffrn_reflns_limit_k_max 7
_diffrn_reflns_limit_k_min -7
_diffrn_reflns_limit_l_max 10
_diffrn_reflns_limit_l_min -12
_diffrn_reflns_number 2801
_diffrn_reflns_theta_full 66.29
_diffrn_reflns_theta_max 66.29
_diffrn_reflns_theta_min 4.23
_exptl_absorpt_coefficient_mu 0.862
_exptl_absorpt_correction_T_max 1.000
_exptl_absorpt_correction_T_min 0.858342
_exptl_absorpt_correction_type multi-scan
_exptl_absorpt_process_details 'SADABS V2.10, Sheldrick 2003'
_exptl_crystal_colour colorless
_exptl_crystal_density_diffrn 1.328
_exptl_crystal_density_meas 0
_exptl_crystal_density_method 'not measured'
_exptl_crystal_description 'thin needle'
_exptl_crystal_F_000 260
_exptl_crystal_size_max 0.48
_exptl_crystal_size_mid 0.10
_exptl_crystal_size_min 0.03
_refine_diff_density_max 0.269
_refine_diff_density_min -0.314
_refine_diff_density_rms 0.072
_refine_ls_abs_structure_details 'Flack H D (1983), Acta Cryst. A39, 876-881'
_refine_ls_abs_structure_Flack -0.1(3)
_refine_ls_extinction_method none
_refine_ls_goodness_of_fit_ref 1.010
_refine_ls_hydrogen_treatment mixed
_refine_ls_matrix_type full
_refine_ls_number_parameters 157
_refine_ls_number_reflns 1659
_refine_ls_number_restraints 1
_refine_ls_restrained_S_all 1.010
_refine_ls_R_factor_all 0.0401
_refine_ls_R_factor_gt 0.0375
_refine_ls_shift/su_max 0.009
_refine_ls_shift/su_mean 0.002
_refine_ls_structure_factor_coef Fsqd
_refine_ls_weighting_details 'calc w=1/[\s^2^(Fo^2^)+(0.1500P)^2^+0.0000P] where P=(Fo^2^+2Fc^2^)/3'
_refine_ls_weighting_scheme calc
_refine_ls_wR_factor_gt 0.1341
_refine_ls_wR_factor_ref 0.1563
_reflns_number_gt 1610
_reflns_number_total 1659
_reflns_threshold_expression >2sigma(I)
_cod_data_source_file ol048212esi20040903_044059.cif
_cod_data_source_block ent-17
_cod_depositor_comments
;
The following automatic conversions were performed:

'_symmetry_cell_setting' value 'Monoclinic' changed to 'monoclinic'
according to /home/saulius/struct/CIF-dictionaries/cif_core.dic
dictionary named 'cif_core.dic' version 2.4.1 from 2010-06-29.

Automatic conversion script
Id: cif_fix_values 1715 2011-07-08 13:25:40Z adriana 
;
_cod_original_sg_symbol_H-M P2(1)
_cod_database_code 1506951

loop_
_symmetry_equiv_pos_as_xyz
'x, y, z'
'-x, y+1/2, -z'

loop_
_atom_site_label
_atom_site_type_symbol
_atom_site_fract_x
_atom_site_fract_y
_atom_site_fract_z
_atom_site_U_iso_or_equiv
_atom_site_adp_type
_atom_site_occupancy
_atom_site_symmetry_multiplicity
_atom_site_calc_flag
_atom_site_refinement_flags
C1 C 1.0670(3) 0.1194(4) 0.2517(3) 0.0188(6) Uani 1 1 d .
C2 C 0.8188(3) 0.1833(5) 0.1367(3) 0.0207(7) Uani 1 1 d .
H2A H 0.7293 0.0911 0.1312 0.025 Uiso 1 1 calc R
H2B H 0.8249 0.2519 0.0533 0.025 Uiso 1 1 calc R
C3 C 0.7930(3) 0.3354(4) 0.2401(2) 0.0174(6) Uani 1 1 d .
H3 H 0.7535 0.2701 0.3184 0.021 Uiso 1 1 calc R
C4 C 0.5663(3) 0.5432(5) 0.2726(3) 0.0196(7) Uani 1 1 d .
C5 C 0.6380(3) 0.6194(5) 0.4003(2) 0.0210(7) Uani 1 1 d .
H5 H 0.5656 0.7210 0.4344 0.025 Uiso 1 1 calc R
C6 C 0.7957(3) 0.7217(4) 0.3840(3) 0.0202(7) Uani 1 1 d .
H6A H 0.7926 0.7934 0.3012 0.024 Uiso 1 1 calc R
H6B H 0.8112 0.8219 0.4527 0.024 Uiso 1 1 calc R
C7 C 0.9351(3) 0.5804(4) 0.3877(2) 0.0194(6) Uani 1 1 d .
H7A H 1.0312 0.6606 0.3960 0.023 Uiso 1 1 calc R
H7B H 0.9302 0.4961 0.4651 0.023 Uiso 1 1 calc R
C8 C 0.9458(3) 0.4457(4) 0.2715(2) 0.0173(6) Uani 1 1 d .
C9 C 1.0101(3) 0.5533(4) 0.1572(3) 0.0210(7) Uani 1 1 d .
H9A H 1.1090 0.6162 0.1825 0.031 Uiso 1 1 calc R
H9B H 0.9362 0.6553 0.1271 0.031 Uiso 1 1 calc R
H9C H 1.0265 0.4576 0.0882 0.031 Uiso 1 1 calc R
C10 C 0.4459(4) 0.3799(5) 0.2927(3) 0.0266(7) Uani 1 1 d .
H10A H 0.3910 0.3504 0.2111 0.040 Uiso 1 1 calc R
H10B H 0.3715 0.4252 0.3549 0.040 Uiso 1 1 calc R
H10C H 0.4982 0.2595 0.3249 0.040 Uiso 1 1 calc R
C11 C 0.4890(3) 0.7143(5) 0.2022(3) 0.0247(7) Uani 1 1 d .
H11 H 0.4051 0.7771 0.2424 0.030 Uiso 1 1 calc R
C12 C 0.5270(4) 0.7846(5) 0.0902(3) 0.0273(7) Uani 1 1 d .
H12A H 0.6102 0.7265 0.0463 0.033 Uiso 1 1 calc R
H12B H 0.4713 0.8935 0.0531 0.033 Uiso 1 1 calc R
O1 O 1.0578(2) 0.2909(3) 0.31327(17) 0.0198(5) Uani 1 1 d .
O2 O 0.9609(2) 0.0692(3) 0.16172(18) 0.0228(5) Uani 1 1 d .
O3 O 0.6820(2) 0.4679(3) 0.18717(15) 0.0181(5) Uani 1 1 d .
O4 O 1.1724(2) 0.0056(3) 0.27742(18) 0.0243(5) Uani 1 1 d .
O5 O 0.6474(2) 0.4592(3) 0.49042(17) 0.0231(5) Uani 1 1 d .
H5A H 0.7033 0.4934 0.5542 0.035 Uiso 1 1 calc R

loop_
_atom_site_aniso_label
_atom_site_aniso_U_11
_atom_site_aniso_U_22
_atom_site_aniso_U_33
_atom_site_aniso_U_23
_atom_site_aniso_U_13
_atom_site_aniso_U_12
C1 0.0212(16) 0.0174(14) 0.0180(13) 0.0019(12) 0.0035(11) -0.0011(12)
C2 0.0235(16) 0.0178(16) 0.0201(13) -0.0015(11) -0.0090(11) 0.0038(13)
C3 0.0178(16) 0.0156(15) 0.0185(12) 0.0007(11) -0.0031(10) 0.0016(12)
C4 0.0152(14) 0.0221(16) 0.0215(14) -0.0026(12) -0.0008(10) 0.0028(12)
C5 0.0212(15) 0.0275(17) 0.0145(13) 0.0004(13) 0.0015(10) 0.0026(13)
C6 0.0250(17) 0.0213(16) 0.0139(12) -0.0043(11) -0.0028(10) 0.0008(13)
C7 0.0185(14) 0.0179(16) 0.0214(13) -0.0013(12) -0.0033(10) -0.0006(13)
C8 0.0167(15) 0.0181(15) 0.0168(13) 0.0015(11) -0.0032(10) 0.0031(12)
C9 0.0221(15) 0.0206(16) 0.0203(13) 0.0013(12) 0.0008(10) -0.0019(12)
C10 0.0173(17) 0.0337(19) 0.0282(15) 0.0003(14) -0.0064(11) -0.0042(12)
C11 0.0193(16) 0.0256(17) 0.0285(16) -0.0058(14) -0.0076(12) 0.0048(13)
C12 0.0326(18) 0.0227(16) 0.0259(14) 0.0024(14) -0.0084(12) 0.0028(14)
O1 0.0196(11) 0.0185(10) 0.0210(9) -0.0030(8) -0.0048(7) 0.0037(8)
O2 0.0266(11) 0.0219(12) 0.0194(10) -0.0040(8) -0.0051(8) 0.0078(9)
O3 0.0170(10) 0.0223(11) 0.0150(9) -0.0017(9) -0.0001(7) 0.0036(8)
O4 0.0249(11) 0.0204(11) 0.0272(10) -0.0004(9) -0.0028(8) 0.0076(9)
O5 0.0249(12) 0.0285(12) 0.0158(10) 0.0019(9) -0.0024(8) -0.0046(9)

loop_
_atom_type_symbol
_atom_type_description
_atom_type_scat_dispersion_real
_atom_type_scat_dispersion_imag
_atom_type_scat_source
C C 0.0181 0.0091 'International Tables Vol C Tables 4.2.6.8 and 6.1.1.4'
H H 0.0000 0.0000 'International Tables Vol C Tables 4.2.6.8 and 6.1.1.4'
O O 0.0492 0.0322 'International Tables Vol C Tables 4.2.6.8 and 6.1.1.4'

loop_
_geom_angle_atom_site_label_1
_geom_angle_atom_site_label_2
_geom_angle_atom_site_label_3
_geom_angle
O4 C1 O1 120.0(2)
O4 C1 O2 119.2(3)
O1 C1 O2 120.8(2)
O2 C2 C3 111.9(2)
O2 C2 H2A 109.2
C3 C2 H2A 109.2
O2 C2 H2B 109.2
C3 C2 H2B 109.2
H2A C2 H2B 107.9
O3 C3 C2 105.3(2)
O3 C3 C8 110.1(2)
C2 C3 C8 109.3(2)
O3 C3 H3 110.7
C2 C3 H3 110.7
C8 C3 H3 110.7
O3 C4 C11 105.4(2)
O3 C4 C10 108.6(2)
C11 C4 C10 108.9(2)
O3 C4 C5 112.7(2)
C11 C4 C5 109.0(2)
C10 C4 C5 111.9(2)
O5 C5 C4 109.4(2)
O5 C5 C6 112.4(2)
C4 C5 C6 112.4(2)
O5 C5 H5 107.5
C4 C5 H5 107.5
C6 C5 H5 107.5
C7 C6 C5 114.6(2)
C7 C6 H6A 108.6
C5 C6 H6A 108.6
C7 C6 H6B 108.6
C5 C6 H6B 108.6
H6A C6 H6B 107.6
C8 C7 C6 114.9(2)
C8 C7 H7A 108.5
C6 C7 H7A 108.5
C8 C7 H7B 108.5
C6 C7 H7B 108.5
H7A C7 H7B 107.5
O1 C8 C9 108.3(2)
O1 C8 C7 104.03(19)
C9 C8 C7 112.3(2)
O1 C8 C3 105.6(2)
C9 C8 C3 113.4(2)
C7 C8 C3 112.3(2)
C8 C9 H9A 109.5
C8 C9 H9B 109.5
H9A C9 H9B 109.5
C8 C9 H9C 109.5
H9A C9 H9C 109.5
H9B C9 H9C 109.5
C4 C10 H10A 109.5
C4 C10 H10B 109.5
H10A C10 H10B 109.5
C4 C10 H10C 109.5
H10A C10 H10C 109.5
H10B C10 H10C 109.5
C12 C11 C4 126.0(3)
C12 C11 H11 117.0
C4 C11 H11 117.0
C11 C12 H12A 120.0
C11 C12 H12B 120.0
H12A C12 H12B 120.0
C1 O1 C8 121.4(2)
C1 O2 C2 122.9(2)
C3 O3 C4 116.83(19)
C5 O5 H5A 109.5

loop_
_geom_bond_atom_site_label_1
_geom_bond_atom_site_label_2
_geom_bond_distance
C1 O4 1.211(3)
C1 O1 1.324(4)
C1 O2 1.331(3)
C2 O2 1.461(3)
C2 C3 1.510(4)
C2 H2A 0.9900
C2 H2B 0.9900
C3 O3 1.406(3)
C3 C8 1.537(4)
C3 H3 1.0000
C4 O3 1.455(3)
C4 C11 1.508(4)
C4 C10 1.531(4)
C4 C5 1.538(3)
C5 O5 1.431(3)
C5 C6 1.540(4)
C5 H5 1.0000
C6 C7 1.532(4)
C6 H6A 0.9900
C6 H6B 0.9900
C7 C8 1.521(4)
C7 H7A 0.9900
C7 H7B 0.9900
C8 O1 1.475(3)
C8 C9 1.519(4)
C9 H9A 0.9800
C9 H9B 0.9800
C9 H9C 0.9800
C10 H10A 0.9800
C10 H10B 0.9800
C10 H10C 0.9800
C11 C12 1.316(4)
C11 H11 0.9500
C12 H12A 0.9500
C12 H12B 0.9500
O5 H5A 0.8400

loop_
_geom_torsion_atom_site_label_1
_geom_torsion_atom_site_label_2
_geom_torsion_atom_site_label_3
_geom_torsion_atom_site_label_4
_geom_torsion
O2 C2 C3 O3 163.6(2)
O2 C2 C3 C8 45.4(3)
O3 C4 C5 O5 -89.4(3)
C11 C4 C5 O5 153.9(2)
C10 C4 C5 O5 33.4(3)
O3 C4 C5 C6 36.1(3)
C11 C4 C5 C6 -80.6(3)
C10 C4 C5 C6 158.9(3)
O5 C5 C6 C7 37.5(3)
C4 C5 C6 C7 -86.3(3)
C5 C6 C7 C8 70.8(3)
C6 C7 C8 O1 -164.4(2)
C6 C7 C8 C9 78.6(3)
C6 C7 C8 C3 -50.7(3)
O3 C3 C8 O1 -174.28(19)
C2 C3 C8 O1 -59.0(3)
O3 C3 C8 C9 -55.8(3)
C2 C3 C8 C9 59.5(3)
O3 C3 C8 C7 73.0(3)
C2 C3 C8 C7 -171.8(2)
O3 C4 C11 C12 -3.5(4)
C10 C4 C11 C12 -120.0(3)
C5 C4 C11 C12 117.7(3)
O4 C1 O1 C8 170.5(2)
O2 C1 O1 C8 -9.8(4)
C9 C8 O1 C1 -78.5(3)
C7 C8 O1 C1 161.8(2)
C3 C8 O1 C1 43.4(3)
O4 C1 O2 C2 171.3(2)
O1 C1 O2 C2 -8.4(4)
C3 C2 O2 C1 -11.4(4)
C2 C3 O3 C4 142.0(2)
C8 C3 O3 C4 -100.2(2)
C11 C4 O3 C3 166.9(2)
C10 C4 O3 C3 -76.5(3)
C5 C4 O3 C3 48.0(3)

loop_
_cod_related_entry_id
_cod_related_entry_code
_cod_related_entry_database
1 21200165 ChemSpider
